data_2229528
loop_
_publ_author_name
'Rizzoli, Corrado'
'Marku, Elda'
'Greci, Lucedio'

_publ_section_title
;
 4-Nitrophenyl 2-bromo-2-methylpropanoate
;
_journal_coeditor_code TK2722
_journal_issue 3
_journal_name_full 'Acta Crystallographica Section E'
_journal_page_first o698
_journal_paper_doi 10.1107/S1600536811005988
_journal_volume 67
_journal_year 2011
_chemical_formula_iupac 'C10 H10 Br N O4'
_chemical_formula_moiety 'C10 H10 Br N O4'
_chemical_formula_sum 'C10 H10 Br N O4'
_chemical_formula_weight 288.10
_chemical_name_systematic
;
4-Nitrophenyl 2-bromo-2-methylpropanoate
;
_space_group_IT_number 60
_symmetry_cell_setting orthorhombic
_symmetry_space_group_name_Hall '-P 2n 2ab'
_symmetry_space_group_name_H-M 'P b c n'
_atom_sites_solution_hydrogens geom
_atom_sites_solution_primary direct
_atom_sites_solution_secondary difmap
_cell_angle_alpha 90.00
_cell_angle_beta 90.00
_cell_angle_gamma 90.00
_cell_formula_units_Z 8
_cell_length_a 11.4128(16)
_cell_length_b 14.450(2)
_cell_length_c 14.539(2)
_cell_measurement_reflns_used 877
_cell_measurement_temperature 295(2)
_cell_measurement_theta_max 21.34
_cell_measurement_theta_min 5.60
_cell_volume 2397.7(6)
_computing_cell_refinement '<i>SAINT</i> (Bruker, 2008)'
_computing_data_collection '<i>APEX2</i> (Bruker, 2008)'
_computing_data_reduction '<i>SAINT</i> (Bruker, 2008)'
_computing_molecular_graphics
;
<i>ORTEP-3 for Windows</i> (Farrugia, 1997) and <i>SCHAKAL97</i>
(Keller, 1997)
;
_computing_publication_material
;
<i>SHELXL97</i> (Sheldrick, 2008) and <i>PARST95</i> (Nardelli,
1995)
;
_computing_structure_refinement '<i>SHELXL97</i> (Sheldrick, 2008)'
_computing_structure_solution '<i>SIR97</i> (Altomare <i>et al.</i>, 1999)'
_diffrn_ambient_temperature 295(2)
_diffrn_measured_fraction_theta_full 1.000
_diffrn_measured_fraction_theta_max 1.000
_diffrn_measurement_device 'Bruker APEXII CCD'
_diffrn_measurement_method \w
_diffrn_radiation_monochromator graphite
_diffrn_radiation_source 'fine-focus sealed tube'
_diffrn_radiation_type MoK\a
_diffrn_radiation_wavelength 0.71073
_diffrn_reflns_av_R_equivalents 0.0489
_diffrn_reflns_av_sigmaI/netI 0.0308
_diffrn_reflns_limit_h_max 13
_diffrn_reflns_limit_h_min -13
_diffrn_reflns_limit_k_max 17
_diffrn_reflns_limit_k_min -15
_diffrn_reflns_limit_l_max 17
_diffrn_reflns_limit_l_min -17
_diffrn_reflns_number 18926
_diffrn_reflns_theta_full 25.25
_diffrn_reflns_theta_max 25.25
_diffrn_reflns_theta_min 2.27
_diffrn_standards_decay_% 0
_diffrn_standards_number 0
_exptl_absorpt_coefficient_mu 3.427
_exptl_absorpt_correction_T_max 0.720
_exptl_absorpt_correction_T_min 0.625
_exptl_absorpt_correction_type multi-scan
_exptl_absorpt_process_details '(<i>SADABS</i>; Bruker, 2008)'
_exptl_crystal_colour colourless
_exptl_crystal_density_diffrn 1.596
_exptl_crystal_density_method 'not measured'
_exptl_crystal_description needle
_exptl_crystal_F_000 1152
_exptl_crystal_size_max 0.45
_exptl_crystal_size_mid 0.15
_exptl_crystal_size_min 0.14
_refine_diff_density_max 0.841
_refine_diff_density_min -0.506
_refine_ls_extinction_method none
_refine_ls_goodness_of_fit_ref 0.997
_refine_ls_hydrogen_treatment constr
_refine_ls_matrix_type full
_refine_ls_number_parameters 145
_refine_ls_number_reflns 2177
_refine_ls_number_restraints 0
_refine_ls_restrained_S_all 0.997
_refine_ls_R_factor_all 0.1009
_refine_ls_R_factor_gt 0.0457
_refine_ls_shift/su_max 0.000
_refine_ls_shift/su_mean 0.000
_refine_ls_structure_factor_coef Fsqd
_refine_ls_weighting_details 'calc w=1/[\s^2^(Fo^2^)+(0.0685P)^2^] where P=(Fo^2^+2Fc^2^)/3'
_refine_ls_weighting_scheme calc
_refine_ls_wR_factor_gt 0.1209
_refine_ls_wR_factor_ref 0.1321
_reflns_number_gt 1086
_reflns_number_total 2177
_reflns_threshold_expression I>2\s(I)
_cod_data_source_file tk2722.cif
_cod_data_source_block I
_cod_original_sg_symbol_Hall '-P 2n 2ab '
_cod_database_code 2229528
_cod_database_fobs_code 2229528

loop_
_symmetry_equiv_pos_as_xyz
x,y,z
-x+1/2,-y+1/2,z+1/2
x+1/2,-y+1/2,-z
-x,y,-z+1/2
-x,-y,-z
x-1/2,y-1/2,-z-1/2
-x-1/2,y-1/2,z
x,-y,z-1/2

loop_
_atom_site_type_symbol
_atom_site_label
_atom_site_fract_x
_atom_site_fract_y
_atom_site_fract_z
_atom_site_U_iso_or_equiv
_atom_site_adp_type
_atom_site_calc_flag
_atom_site_refinement_flags
_atom_site_occupancy
_atom_site_disorder_assembly
_atom_site_disorder_group
Br Br1 -0.00330(6) 0.10818(4) 0.62160(4) 0.1233(3) Uani d . 1 . .
O O1 -0.0531(2) 0.33291(18) 0.53800(18) 0.0757(8) Uani d . 1 . .
O O2 0.1275(2) 0.30016(16) 0.58917(16) 0.0639(7) Uani d . 1 . .
O O3 0.1600(3) 0.6175(2) 0.8793(2) 0.1042(11) Uani d . 1 . .
O O4 0.1583(4) 0.6983(2) 0.7567(2) 0.1188(13) Uani d . 1 . .
N N1 0.1583(3) 0.6243(3) 0.7961(3) 0.0724(9) Uani d . 1 . .
C C1 0.0266(3) 0.1820(2) 0.5074(2) 0.0603(10) Uani d . 1 . .
C C2 0.1417(3) 0.1512(2) 0.4701(3) 0.0783(12) Uani d . 1 . .
H H2A 0.2016 0.1614 0.5154 0.117 Uiso calc R 1 . .
H H2B 0.1597 0.1859 0.4156 0.117 Uiso calc R 1 . .
H H2C 0.1380 0.0865 0.4554 0.117 Uiso calc R 1 . .
C C3 -0.0733(4) 0.1656(3) 0.4429(4) 0.1049(17) Uani d . 1 . .
H H3A -0.1451 0.1849 0.4714 0.157 Uiso calc R 1 . .
H H3B -0.0777 0.1009 0.4283 0.157 Uiso calc R 1 . .
H H3C -0.0612 0.2005 0.3875 0.157 Uiso calc R 1 . .
C C4 0.0267(3) 0.2799(3) 0.5452(2) 0.0603(10) Uani d . 1 . .
C C5 0.1339(3) 0.3821(2) 0.6389(3) 0.0551(9) Uani d . 1 . .
C C6 0.1295(3) 0.4663(3) 0.5954(2) 0.0628(10) Uani d . 1 . .
H H6 0.1207 0.4695 0.5319 0.075 Uiso calc R 1 . .
C C8 0.1531(3) 0.5392(3) 0.7411(2) 0.0556(9) Uani d . 1 . .
C C7 0.1381(3) 0.5461(3) 0.6467(3) 0.0626(10) Uani d . 1 . .
H H7 0.1339 0.6038 0.6184 0.075 Uiso calc R 1 . .
C C9 0.1598(3) 0.4549(3) 0.7842(2) 0.0618(10) Uani d . 1 . .
H H9 0.1699 0.4515 0.8476 0.074 Uiso calc R 1 . .
C C10 0.1515(3) 0.3756(3) 0.7324(3) 0.0623(10) Uani d . 1 . .
H H10 0.1576 0.3179 0.7604 0.075 Uiso calc R 1 . .

loop_
_atom_site_aniso_label
_atom_site_aniso_U_11
_atom_site_aniso_U_22
_atom_site_aniso_U_33
_atom_site_aniso_U_12
_atom_site_aniso_U_13
_atom_site_aniso_U_23
Br1 0.1760(7) 0.0961(5) 0.0979(5) -0.0278(3) 0.0319(3) 0.0105(3)
O1 0.0642(16) 0.0717(18) 0.091(2) 0.0147(14) -0.0123(15) -0.0147(15)
O2 0.0549(15) 0.0642(17) 0.0727(16) 0.0074(13) -0.0079(13) -0.0145(14)
O3 0.153(3) 0.095(2) 0.064(2) -0.023(2) -0.0036(18) -0.0151(16)
O4 0.198(4) 0.061(2) 0.097(2) -0.017(2) -0.004(2) -0.0031(19)
N1 0.084(2) 0.071(3) 0.062(2) -0.0081(19) 0.0088(19) -0.009(2)
C1 0.058(2) 0.062(2) 0.061(2) 0.0014(18) -0.0044(18) -0.0028(19)
C2 0.080(3) 0.062(3) 0.093(3) 0.014(2) 0.012(2) -0.005(2)
C3 0.097(3) 0.087(3) 0.131(4) 0.018(3) -0.043(3) -0.047(3)
C4 0.053(2) 0.070(3) 0.058(2) 0.006(2) -0.0084(19) -0.007(2)
C5 0.0414(19) 0.060(2) 0.064(2) 0.0041(17) 0.0010(17) -0.006(2)
C6 0.069(2) 0.075(3) 0.045(2) -0.001(2) 0.0076(18) -0.001(2)
C8 0.046(2) 0.064(3) 0.056(2) -0.0086(18) 0.0046(16) -0.007(2)
C7 0.071(2) 0.059(3) 0.057(2) -0.003(2) 0.0135(19) 0.003(2)
C9 0.062(2) 0.073(3) 0.050(2) -0.002(2) -0.0102(18) 0.005(2)
C10 0.058(2) 0.055(2) 0.074(3) 0.0015(19) -0.0109(19) 0.0033(19)

loop_
_atom_type_symbol
_atom_type_description
_atom_type_scat_dispersion_real
_atom_type_scat_dispersion_imag
_atom_type_scat_source
Br Br -0.2901 2.4595 'International Tables Vol C Tables 4.2.6.8 and 6.1.1.4'
O O 0.0106 0.0060 'International Tables Vol C Tables 4.2.6.8 and 6.1.1.4'
N N 0.0061 0.0033 'International Tables Vol C Tables 4.2.6.8 and 6.1.1.4'
C C 0.0033 0.0016 'International Tables Vol C Tables 4.2.6.8 and 6.1.1.4'
H H 0.0000 0.0000 'International Tables Vol C Tables 4.2.6.8 and 6.1.1.4'

loop_
_geom_angle_atom_site_label_1
_geom_angle_atom_site_label_2
_geom_angle_atom_site_label_3
_geom_angle_site_symmetry_1
_geom_angle_site_symmetry_3
_geom_angle
_geom_angle_publ_flag
C4 O2 C5 . . 118.5(3) ?
O4 N1 O3 . . 122.8(4) ?
O4 N1 C8 . . 118.8(3) ?
O3 N1 C8 . . 118.4(4) ?
C2 C1 C3 . . 113.4(3) ?
C2 C1 C4 . . 114.2(3) ?
C3 C1 C4 . . 112.0(3) ?
C2 C1 Br1 . . 107.1(2) ?
C3 C1 Br1 . . 107.8(3) ?
C4 C1 Br1 . . 101.3(2) ?
C1 C2 H2A . . 109.5 ?
C1 C2 H2B . . 109.5 ?
H2A C2 H2B . . 109.5 ?
C1 C2 H2C . . 109.5 ?
H2A C2 H2C . . 109.5 ?
H2B C2 H2C . . 109.5 ?
C1 C3 H3A . . 109.5 ?
C1 C3 H3B . . 109.5 ?
H3A C3 H3B . . 109.5 ?
C1 C3 H3C . . 109.5 ?
H3A C3 H3C . . 109.5 ?
H3B C3 H3C . . 109.5 ?
O1 C4 O2 . . 123.6(4) ?
O1 C4 C1 . . 124.4(3) ?
O2 C4 C1 . . 112.0(3) ?
C6 C5 C10 . . 121.4(4) ?
C6 C5 O2 . . 121.0(3) ?
C10 C5 O2 . . 117.6(3) ?
C5 C6 C7 . . 119.4(3) ?
C5 C6 H6 . . 120.3 ?
C7 C6 H6 . . 120.3 ?
C9 C8 C7 . . 121.5(3) ?
C9 C8 N1 . . 119.5(4) ?
C7 C8 N1 . . 118.9(3) ?
C6 C7 C8 . . 119.0(4) ?
C6 C7 H7 . . 120.5 ?
C8 C7 H7 . . 120.5 ?
C8 C9 C10 . . 119.1(4) ?
C8 C9 H9 . . 120.4 ?
C10 C9 H9 . . 120.4 ?
C9 C10 C5 . . 119.5(4) ?
C9 C10 H10 . . 120.2 ?
C5 C10 H10 . . 120.2 ?

loop_
_geom_bond_atom_site_label_1
_geom_bond_atom_site_label_2
_geom_bond_site_symmetry_2
_geom_bond_distance
_geom_bond_publ_flag
Br1 C1 . 2.002(4) ?
O1 C4 . 1.195(4) ?
O2 C4 . 1.348(4) ?
O2 C5 . 1.390(4) ?
O3 N1 . 1.214(4) ?
O4 N1 . 1.214(4) ?
N1 C8 . 1.467(5) ?
C1 C2 . 1.489(5) ?
C1 C3 . 1.496(5) ?
C1 C4 . 1.518(5) ?
C2 H2A . 0.9600 ?
C2 H2B . 0.9600 ?
C2 H2C . 0.9600 ?
C3 H3A . 0.9600 ?
C3 H3B . 0.9600 ?
C3 H3C . 0.9600 ?
C5 C6 . 1.372(5) ?
C5 C10 . 1.378(5) ?
C6 C7 . 1.376(5) ?
C6 H6 . 0.9300 ?
C8 C9 . 1.372(5) ?
C8 C7 . 1.388(5) ?
C7 H7 . 0.9300 ?
C9 C10 . 1.375(5) ?
C9 H9 . 0.9300 ?
C10 H10 . 0.9300 ?

loop_
_geom_hbond_atom_site_label_D
_geom_hbond_atom_site_label_H
_geom_hbond_atom_site_label_A
_geom_hbond_site_symmetry_A
_geom_hbond_distance_DH
_geom_hbond_distance_HA
_geom_hbond_distance_DA
_geom_hbond_angle_DHA
C6 H6 O3 8_565 0.93 2.59 3.385(4) 144

loop_
_cod_related_entry_id
_cod_related_entry_database
_cod_related_entry_code
1 ChemSpider 28677533
